data_2008022
loop_
_publ_author_name
'Baudoux, Guy'
'Norberg, Bernadette'
'Bousbaa, Jamal'
'Krief, Alain'
'Evrard, Guy'

_publ_section_title
;
 A Dinitrobenzoate Derivative of an \a-Methoxy-\g-hydroxysilane
;
_journal_issue 12
_journal_name_full 'Acta Crystallographica Section C'
_journal_page_first 1944
_journal_page_last 1945
_journal_paper_doi 10.1107/S0108270198004612
_journal_volume 54
_journal_year 1998
_chemical_formula_moiety 'C21 H26 N2 O7 Si'
_chemical_formula_sum 'C21 H26 N2 O7 Si'
_chemical_formula_weight 446.53
_chemical_name_systematic
;
 (1S^*^,3S^*^)-3-methoxy-1-methyl-3-phenyl-3-(1,1,1-trimethylsilyl)-propyl
 3,5-dinitrobenzoate.
;
_space_group_IT_number 15
_symmetry_cell_setting monoclinic
_symmetry_space_group_name_Hall '-C 2yc'
_symmetry_space_group_name_H-M 'C 1 2/c 1'
_cell_angle_alpha 90.00
_cell_angle_beta 91.333(7)
_cell_angle_gamma 90.00
_cell_formula_units_Z 8
_cell_length_a 32.421(3)
_cell_length_b 6.2350(10)
_cell_length_c 22.6460(10)
_cell_measurement_reflns_used 25
_cell_measurement_temperature 292(2)
_cell_measurement_theta_max 50
_cell_measurement_theta_min 40
_cell_volume 4576.5(9)
_computing_cell_refinement 'CAD-4 EXPRESS'
_computing_data_collection 'CAD-4 EXPRESS (Enraf-Nonius, 1992)'
_computing_data_reduction 'NRCVAX (Gabe et al., 1989)'
_computing_molecular_graphics 'PLATON (Spek, 1990)'
_computing_publication_material SHELXL97
_computing_structure_refinement 'SHELXL97 (Sheldrick, 1997b)'
_computing_structure_solution 'SHELXS97 (Sheldrick, 1997a)'
_diffrn_ambient_temperature 292(2)
_diffrn_measured_fraction_theta_full 0.451
_diffrn_measured_fraction_theta_max 0.451
_diffrn_measurement_device_type 'Enraf-Nonius CAD-4'
_diffrn_measurement_method '\w/2\q scans'
_diffrn_radiation_monochromator graphite
_diffrn_radiation_source 'fine-focus sealed tube'
_diffrn_radiation_type CuK\a
_diffrn_radiation_wavelength 1.54178
_diffrn_reflns_av_R_equivalents 0.0367
_diffrn_reflns_av_sigmaI/netI 0.0158
_diffrn_reflns_limit_h_max 39
_diffrn_reflns_limit_h_min -39
_diffrn_reflns_limit_k_max 7
_diffrn_reflns_limit_k_min 0
_diffrn_reflns_limit_l_max 27
_diffrn_reflns_limit_l_min 0
_diffrn_reflns_number 5404
_diffrn_reflns_theta_full 71.81
_diffrn_reflns_theta_max 71.81
_diffrn_reflns_theta_min 2.73
_diffrn_standards_decay_% 4.0
_diffrn_standards_interval_time 60
_diffrn_standards_number 3
_exptl_absorpt_coefficient_mu 1.285
_exptl_absorpt_correction_T_max 0.879
_exptl_absorpt_correction_T_min 0.774
_exptl_absorpt_correction_type psi-scan
_exptl_absorpt_process_details '(NRCVAX; Gabe et al., 1989)'
_exptl_crystal_colour 'transparent colourless'
_exptl_crystal_density_diffrn 1.296
_exptl_crystal_density_method 'not measured'
_exptl_crystal_description parallelepiped
_exptl_crystal_F_000 1888
_exptl_crystal_size_max 0.30
_exptl_crystal_size_mid 0.20
_exptl_crystal_size_min 0.10
_refine_diff_density_max 0.249
_refine_diff_density_min -0.246
_refine_ls_extinction_coef 0.00080(7)
_refine_ls_extinction_method 'SHELXL97 (Sheldrick, 1997b)'
_refine_ls_goodness_of_fit_ref 1.110
_refine_ls_hydrogen_treatment constr
_refine_ls_matrix_type full
_refine_ls_number_parameters 281
_refine_ls_number_reflns 4450
_refine_ls_number_restraints 0
_refine_ls_restrained_S_all 1.110
_refine_ls_R_factor_all 0.0478
_refine_ls_R_factor_gt 0.0402
_refine_ls_shift/su_max 0.002
_refine_ls_shift/su_mean 0.000
_refine_ls_structure_factor_coef Fsqd
_refine_ls_weighting_details 'w = 1/[\s^2^(Fo^2^)+(0.0652P)^2^+1.6345P] where P=(Fo^2^+2Fc^2^)/3'
_refine_ls_weighting_scheme calc
_refine_ls_wR_factor_ref 0.1215
_reflns_number_gt 3734
_reflns_number_total 4450
_reflns_threshold_expression I>2\s(I)
_cod_data_source_file sk1185.cif
_cod_data_source_block sk1185
_cod_depositor_comments
;
The following automatic conversions were performed:

'_refine_ls_weighting_scheme' value 'calc w =
1/[\s^2^(Fo^2^)+(0.0652P)^2^+1.6345P] where P=(Fo^2^+2Fc^2^)/3' was
changed to 'calc'. New tag '_refine_ls_weighting_details' was
created. The value of the new tag was set to 'w =
1/[\s^2^(Fo^2^)+(0.0652P)^2^+1.6345P] where P=(Fo^2^+2Fc^2^)/3'.

Automatic conversion script
Id: cif_fix_values 3143 2015-03-26 13:38:13Z robertas 
;
_cod_original_sg_symbol_H-M 'C 2/c'
_cod_database_code 2008022
_cod_database_fobs_code 2008022

loop_
_symmetry_equiv_pos_as_xyz
'x, y, z'
'-x, y, -z+1/2'
'x+1/2, y+1/2, z'
'-x+1/2, y+1/2, -z+1/2'
'-x, -y, -z'
'x, -y, z-1/2'
'-x+1/2, -y+1/2, -z'
'x+1/2, -y+1/2, z-1/2'

loop_
_atom_site_label
_atom_site_fract_x
_atom_site_fract_y
_atom_site_fract_z
_atom_site_U_iso_or_equiv
_atom_site_adp_type
_atom_site_calc_flag
_atom_site_refinement_flags
_atom_site_occupancy
_atom_site_disorder_assembly
_atom_site_disorder_group
_atom_site_type_symbol
Si 0.901650(10) 0.82442(7) 0.66354(2) 0.0467(2) Uani d . 1 . . Si
O1 0.83385(3) 1.09392(19) 0.57076(5) 0.0478(3) Uani d . 1 . . O
O2 0.79264(4) 0.8739(3) 0.51796(8) 0.1029(7) Uani d . 1 . . O
O3 0.66138(5) 0.6801(3) 0.61131(9) 0.0969(6) Uani d . 1 . . O
O4 0.62935(4) 0.9289(3) 0.65760(9) 0.1023(6) Uani d . 1 . . O
O5 0.76524(5) 1.6002(3) 0.70215(8) 0.0921(5) Uani d . 1 . . O
O6 0.70497(5) 1.5364(3) 0.73228(7) 0.0870(5) Uani d . 1 . . O
O7 0.92346(3) 0.70902(18) 0.55510(5) 0.0498(3) Uani d . 1 . . O
N1 0.65957(5) 0.8566(3) 0.63420(7) 0.0657(4) Uani d . 1 . . N
N2 0.73460(5) 1.4906(3) 0.70337(7) 0.0596(4) Uani d . 1 . . N
C1 0.86644(5) 1.0656(3) 0.52670(7) 0.0493(4) Uani d . 1 . . C
H1 0.8647 0.9215 0.5096 0.059 Uiso calc R 1 . . H
C2 0.90823(5) 1.0964(3) 0.55752(7) 0.0471(4) Uani d . 1 . . C
H2A 0.9056 1.2119 0.5859 0.057 Uiso calc R 1 . . H
H2B 0.9275 1.1440 0.5282 0.057 Uiso calc R 1 . . H
C3 0.92753(4) 0.9025(2) 0.59010(7) 0.0415(3) Uani d . 1 . . C
C4 0.79811(5) 0.9975(3) 0.55782(8) 0.0581(5) Uani d . 1 . . C
C5 0.76432(4) 1.0603(3) 0.59834(7) 0.0480(4) Uani d . 1 . . C
C6 0.72914(5) 0.9326(3) 0.59816(7) 0.0500(4) Uani d . 1 . . C
H6 0.7273 0.8106 0.5746 0.060 Uiso calc R 1 . . H
C7 0.69710(5) 0.9912(3) 0.63371(7) 0.0500(4) Uani d . 1 . . C
C8 0.69785(5) 1.1719(3) 0.66819(7) 0.0514(4) Uani d . 1 . . C
H8 0.6756 1.2094 0.6913 0.062 Uiso calc R 1 . . H
C9 0.73310(5) 1.2953(3) 0.66704(7) 0.0482(4) Uani d . 1 . . C
C10 0.76657(5) 1.2430(3) 0.63335(7) 0.0491(4) Uani d . 1 . . C
H10 0.7901 1.3282 0.6341 0.059 Uiso calc R 1 . . H
C11 0.85846(6) 1.2315(4) 0.47933(9) 0.0735(6) Uani d . 1 . . C
H11A 0.8778 1.2128 0.4483 0.110 Uiso calc R 1 . . H
H11B 0.8616 1.3724 0.4960 0.110 Uiso calc R 1 . . H
H11C 0.8309 1.2150 0.4636 0.110 Uiso calc R 1 . . H
C12 0.94043(6) 0.7160(3) 0.49753(8) 0.0643(5) Uani d . 1 . . C
H12A 0.9202 0.7710 0.4699 0.096 Uiso calc R 1 . . H
H12B 0.9483 0.5740 0.4859 0.096 Uiso calc R 1 . . H
H12C 0.9642 0.8076 0.4981 0.096 Uiso calc R 1 . . H
C13 0.97278(4) 0.9455(3) 0.60603(7) 0.0441(3) Uani d . 1 . . C
C14 1.00188(5) 0.7815(3) 0.60443(8) 0.0552(4) Uani d . 1 . . C
H14 0.9940 0.6467 0.5907 0.066 Uiso calc R 1 . . H
C15 1.04234(5) 0.8153(4) 0.62288(9) 0.0664(5) Uani d . 1 . . C
H15 1.0613 0.7036 0.6211 0.080 Uiso calc R 1 . . H
C16 1.05467(6) 1.0111(4) 0.64362(9) 0.0717(6) Uani d . 1 . . C
H16 1.0819 1.0331 0.6559 0.086 Uiso calc R 1 . . H
C17 1.02642(6) 1.1762(4) 0.64618(9) 0.0685(5) Uani d . 1 . . C
H17 1.0345 1.3093 0.6608 0.082 Uiso calc R 1 . . H
C18 0.98596(5) 1.1441(3) 0.62698(8) 0.0550(4) Uani d . 1 . . C
H18 0.9673 1.2574 0.6281 0.066 Uiso calc R 1 . . H
C19 0.93818(6) 0.6681(3) 0.71123(9) 0.0647(5) Uani d . 1 . . C
H19A 0.9478 0.5455 0.6899 0.097 Uiso calc R 1 . . H
H19B 0.9244 0.6213 0.7460 0.097 Uiso calc R 1 . . H
H19C 0.9613 0.7569 0.7224 0.097 Uiso calc R 1 . . H
C20 0.88733(6) 1.0718(3) 0.70409(9) 0.0646(5) Uani d . 1 . . C
H20A 0.8653 1.1438 0.6830 0.097 Uiso calc R 1 . . H
H20B 0.9108 1.1651 0.7073 0.097 Uiso calc R 1 . . H
H20C 0.8784 1.0342 0.7429 0.097 Uiso calc R 1 . . H
C21 0.85567(6) 0.6533(3) 0.64768(10) 0.0689(5) Uani d . 1 . . C
H21A 0.8514 0.5586 0.6804 0.103 Uiso calc R 1 . . H
H21B 0.8601 0.5705 0.6127 0.103 Uiso calc R 1 . . H
H21C 0.8318 0.7427 0.6418 0.103 Uiso calc R 1 . . H

loop_
_atom_site_aniso_label
_atom_site_aniso_U_11
_atom_site_aniso_U_22
_atom_site_aniso_U_33
_atom_site_aniso_U_12
_atom_site_aniso_U_13
_atom_site_aniso_U_23
Si 0.0448(2) 0.0444(3) 0.0516(3) -0.00676(18) 0.01458(18) -0.00242(18)
O1 0.0349(5) 0.0590(7) 0.0498(6) -0.0055(5) 0.0067(4) -0.0085(5)
O2 0.0583(8) 0.1541(17) 0.0974(11) -0.0385(9) 0.0252(8) -0.0762(12)
O3 0.0795(10) 0.0969(13) 0.1154(13) -0.0419(9) 0.0273(9) -0.0342(11)
O4 0.0483(8) 0.1061(13) 0.1540(16) -0.0194(8) 0.0352(9) -0.0180(12)
O5 0.0803(10) 0.0944(12) 0.1032(12) -0.0339(9) 0.0335(9) -0.0431(10)
O6 0.0679(9) 0.0950(12) 0.0993(11) 0.0008(8) 0.0288(8) -0.0340(9)
O7 0.0495(6) 0.0467(6) 0.0539(6) -0.0087(5) 0.0131(5) -0.0125(5)
N1 0.0464(8) 0.0799(12) 0.0712(10) -0.0182(8) 0.0085(7) -0.0011(9)
N2 0.0568(8) 0.0651(9) 0.0575(8) -0.0035(8) 0.0117(7) -0.0081(7)
C1 0.0382(7) 0.0615(10) 0.0486(8) -0.0009(7) 0.0097(6) -0.0039(7)
C2 0.0379(7) 0.0492(9) 0.0545(8) -0.0056(7) 0.0080(6) 0.0007(7)
C3 0.0369(7) 0.0386(7) 0.0492(8) -0.0053(6) 0.0087(6) -0.0065(6)
C4 0.0408(8) 0.0761(12) 0.0576(10) -0.0109(8) 0.0062(7) -0.0189(9)
C5 0.0358(7) 0.0628(10) 0.0456(8) -0.0038(7) 0.0024(6) -0.0029(7)
C6 0.0411(8) 0.0597(10) 0.0491(8) -0.0063(7) -0.0010(6) -0.0046(7)
C7 0.0363(7) 0.0619(10) 0.0518(9) -0.0080(7) 0.0007(6) 0.0060(8)
C8 0.0386(8) 0.0654(11) 0.0504(8) -0.0002(7) 0.0074(6) 0.0029(8)
C9 0.0436(8) 0.0561(10) 0.0450(8) -0.0004(7) 0.0030(6) -0.0019(7)
C10 0.0381(8) 0.0614(10) 0.0479(8) -0.0071(7) 0.0022(6) -0.0028(7)
C11 0.0562(11) 0.1025(17) 0.0618(11) 0.0020(11) 0.0043(9) 0.0195(11)
C12 0.0643(11) 0.0731(13) 0.0562(10) -0.0044(9) 0.0184(8) -0.0173(9)
C13 0.0363(7) 0.0493(9) 0.0472(8) -0.0063(6) 0.0098(6) 0.0013(7)
C14 0.0432(8) 0.0555(10) 0.0673(10) -0.0006(7) 0.0114(7) 0.0053(8)
C15 0.0412(9) 0.0836(15) 0.0746(12) 0.0042(9) 0.0074(8) 0.0199(11)
C16 0.0433(9) 0.1007(17) 0.0707(12) -0.0176(11) -0.0053(8) 0.0201(12)
C17 0.0606(11) 0.0746(13) 0.0701(12) -0.0263(10) -0.0044(9) 0.0000(10)
C18 0.0494(9) 0.0529(10) 0.0629(10) -0.0105(8) 0.0038(7) -0.0039(8)
C19 0.0702(12) 0.0640(12) 0.0603(11) 0.0000(9) 0.0111(9) 0.0062(9)
C20 0.0747(12) 0.0595(11) 0.0604(10) 0.0035(9) 0.0217(9) -0.0082(9)
C21 0.0568(11) 0.0629(12) 0.0878(14) -0.0190(9) 0.0160(9) 0.0060(10)

loop_
_atom_type_symbol
_atom_type_description
_atom_type_scat_dispersion_real
_atom_type_scat_dispersion_imag
_atom_type_scat_source
C C 0.0181 0.0091 'International Tables Vol C Tables 4.2.6.8 and 6.1.1.4'
H H 0.0000 0.0000 'International Tables Vol C Tables 4.2.6.8 and 6.1.1.4'
N N 0.0311 0.0180 'International Tables Vol C Tables 4.2.6.8 and 6.1.1.4'
O O 0.0492 0.0322 'International Tables Vol C Tables 4.2.6.8 and 6.1.1.4'
Si Si 0.2541 0.3302 'International Tables Vol C Tables 4.2.6.8 and 6.1.1.4'

loop_
_geom_angle_atom_site_label_1
_geom_angle_atom_site_label_2
_geom_angle_atom_site_label_3
_geom_angle
C20 Si C19 108.11(10)
C20 Si C21 111.26(10)
C19 Si C21 107.95(10)
C20 Si C3 109.43(8)
C19 Si C3 110.28(8)
C21 Si C3 109.79(8)
C4 O1 C1 115.39(12)
C12 O7 C3 116.26(13)
O4 N1 O3 124.73(17)
O4 N1 C7 117.78(18)
O3 N1 C7 117.49(16)
O5 N2 O6 122.92(17)
O5 N2 C9 118.23(14)
O6 N2 C9 118.83(16)
O1 C1 C11 106.51(14)
O1 C1 C2 108.52(12)
C11 C1 C2 112.08(15)
O1 C1 H1 109.9
C11 C1 H1 109.9
C2 C1 H1 109.9
C1 C2 C3 117.90(13)
C1 C2 H2A 107.8
C3 C2 H2A 107.8
C1 C2 H2B 107.8
C3 C2 H2B 107.8
H2A C2 H2B 107.2
O7 C3 C13 110.53(12)
O7 C3 C2 111.13(12)
C13 C3 C2 110.66(12)
O7 C3 Si 102.95(9)
C13 C3 Si 105.89(10)
C2 C3 Si 115.32(10)
O2 C4 O1 124.72(15)
O2 C4 C5 122.18(15)
O1 C4 C5 113.10(14)
C10 C5 C6 120.23(14)
C10 C5 C4 122.32(14)
C6 C5 C4 117.41(15)
C7 C6 C5 118.41(16)
C7 C6 H6 120.8
C5 C6 H6 120.8
C8 C7 C6 123.17(15)
C8 C7 N1 117.78(15)
C6 C7 N1 119.04(16)
C7 C8 C9 116.86(15)
C7 C8 H8 121.6
C9 C8 H8 121.6
C8 C9 C10 122.78(16)
C8 C9 N2 117.95(15)
C10 C9 N2 119.27(15)
C9 C10 C5 118.54(15)
C9 C10 H10 120.7
C5 C10 H10 120.7
C1 C11 H11A 109.5
C1 C11 H11B 109.5
H11A C11 H11B 109.5
C1 C11 H11C 109.5
H11A C11 H11C 109.5
H11B C11 H11C 109.5
O7 C12 H12A 109.5
O7 C12 H12B 109.5
H12A C12 H12B 109.5
O7 C12 H12C 109.5
H12A C12 H12C 109.5
H12B C12 H12C 109.5
C18 C13 C14 117.40(15)
C18 C13 C3 121.55(14)
C14 C13 C3 120.87(14)
C15 C14 C13 121.23(18)
C15 C14 H14 119.4
C13 C14 H14 119.4
C16 C15 C14 120.55(19)
C16 C15 H15 119.7
C14 C15 H15 119.7
C15 C16 C17 119.49(16)
C15 C16 H16 120.3
C17 C16 H16 120.3
C16 C17 C18 120.22(19)
C16 C17 H17 119.9
C18 C17 H17 119.9
C17 C18 C13 121.10(18)
C17 C18 H18 119.5
C13 C18 H18 119.5
Si C19 H19A 109.5
Si C19 H19B 109.5
H19A C19 H19B 109.5
Si C19 H19C 109.5
H19A C19 H19C 109.5
H19B C19 H19C 109.5
Si C20 H20A 109.5
Si C20 H20B 109.5
H20A C20 H20B 109.5
Si C20 H20C 109.5
H20A C20 H20C 109.5
H20B C20 H20C 109.5
Si C21 H21A 109.5
Si C21 H21B 109.5
H21A C21 H21B 109.5
Si C21 H21C 109.5
H21A C21 H21C 109.5
H21B C21 H21C 109.5

loop_
_geom_bond_atom_site_label_1
_geom_bond_atom_site_label_2
_geom_bond_site_symmetry_2
_geom_bond_distance
_geom_bond_publ_flag
Si O1 . 3.4430(10) yes
Si C20 . 1.8595(19) ?
Si C19 . 1.860(2) ?
Si C21 . 1.8613(19) ?
Si C3 . 1.9422(15) ?
O1 C4 . 1.3318(19) ?
O1 C1 . 1.4807(17) ?
O2 C4 . 1.197(2) ?
O3 N1 . 1.218(2) ?
O4 N1 . 1.212(2) ?
O5 N2 . 1.206(2) ?
O6 N2 . 1.2094(19) ?
O7 C12 . 1.427(2) ?
O7 C3 . 1.4480(17) ?
N1 C7 . 1.479(2) ?
N2 C9 . 1.470(2) ?
C1 C11 . 1.508(3) ?
C1 C2 . 1.522(2) ?
C1 H1 . 0.9800 ?
C2 C3 . 1.541(2) ?
C2 H2A . 0.9700 ?
C2 H2B . 0.9700 ?
C3 C13 . 1.526(2) ?
C4 C5 . 1.498(2) ?
C5 C10 . 1.389(2) ?
C5 C6 . 1.391(2) ?
C6 C7 . 1.378(2) ?
C6 H6 . 0.9300 ?
C7 C8 . 1.371(3) ?
C8 C9 . 1.378(2) ?
C8 H8 . 0.9300 ?
C9 C10 . 1.380(2) ?
C10 H10 . 0.9300 ?
C11 H11A . 0.9600 ?
C11 H11B . 0.9600 ?
C11 H11C . 0.9600 ?
C12 H12A . 0.9600 ?
C12 H12B . 0.9600 ?
C12 H12C . 0.9600 ?
C13 C18 . 1.390(2) ?
C13 C14 . 1.392(2) ?
C14 C15 . 1.383(2) ?
C14 H14 . 0.9300 ?
C15 C16 . 1.365(3) ?
C15 H15 . 0.9300 ?
C16 C17 . 1.380(3) ?
C16 H16 . 0.9300 ?
C17 C18 . 1.387(2) ?
C17 H17 . 0.9300 ?
C18 H18 . 0.9300 ?
C19 H19A . 0.9600 ?
C19 H19B . 0.9600 ?
C19 H19C . 0.9600 ?
C20 H20A . 0.9600 ?
C20 H20B . 0.9600 ?
C20 H20C . 0.9600 ?
C21 H21A . 0.9600 ?
C21 H21B . 0.9600 ?
C21 H21C . 0.9600 ?
O1 H21C . 2.7189 ?
O1 H20A . 2.7349 ?
C4 H21C . 2.6902 ?
C4 H20C . 4.8873 ?

loop_
_geom_torsion_atom_site_label_1
_geom_torsion_atom_site_label_2
_geom_torsion_atom_site_label_3
_geom_torsion_atom_site_label_4
_geom_torsion
_geom_torsion_publ_flag
C4 O1 C1 C11 83.18(19) ?
C4 O1 C1 C2 -155.97(15) ?
O1 C1 C2 C3 83.9(2) yes
C11 C1 C2 C3 -158.78(15) ?
C12 O7 C3 C13 -66.61(17) ?
C12 O7 C3 C2 56.67(17) ?
C12 O7 C3 Si -179.32(12) ?
C1 C2 C3 O7 43.90(17) ?
C1 C2 C3 C13 167.11(13) ?
C1 C2 C3 Si -72.8(2) yes
C20 Si C3 O7 -160.49(11) ?
C19 Si C3 O7 80.71(11) ?
C21 Si C3 O7 -38.11(12) ?
C20 Si C3 C13 83.43(12) ?
C19 Si C3 C13 -35.37(13) ?
C21 Si C3 C13 -154.19(11) ?
C20 Si C3 C2 -39.28(14) ?
C19 Si C3 C2 -158.08(12) ?
C21 Si C3 C2 83.10(13) ?
C1 O1 C4 O2 9.0(3) ?
C1 O1 C4 C5 -170.53(14) ?
O2 C4 C5 C10 -161.6(2) ?
O1 C4 C5 C10 17.9(3) ?
O2 C4 C5 C6 15.8(3) ?
O1 C4 C5 C6 -164.66(16) ?
C10 C5 C6 C7 -0.5(2) ?
C4 C5 C6 C7 -177.97(16) ?
C5 C6 C7 C8 1.5(3) ?
C5 C6 C7 N1 -179.74(15) ?
O4 N1 C7 C8 11.0(3) ?
O3 N1 C7 C8 -168.54(18) ?
O4 N1 C7 C6 -167.77(19) ?
O3 N1 C7 C6 12.7(3) ?
C6 C7 C8 C9 -1.2(3) ?
N1 C7 C8 C9 -179.91(15) ?
C7 C8 C9 C10 -0.2(3) ?
C7 C8 C9 N2 179.65(14) ?
O5 N2 C9 C8 -179.39(18) ?
O6 N2 C9 C8 -0.6(3) ?
O5 N2 C9 C10 0.5(3) ?
O6 N2 C9 C10 179.26(18) ?
C8 C9 C10 C5 1.2(3) ?
N2 C9 C10 C5 -178.68(15) ?
C6 C5 C10 C9 -0.8(2) ?
C4 C5 C10 C9 176.54(16) ?
O7 C3 C13 C18 164.55(14) ?
C2 C3 C13 C18 41.0(2) ?
Si C3 C13 C18 -84.63(16) ?
O7 C3 C13 C14 -20.5(2) ?
C2 C3 C13 C14 -144.07(15) ?
Si C3 C13 C14 90.30(15) ?
C18 C13 C14 C15 -0.1(2) ?
C3 C13 C14 C15 -175.25(15) ?
C13 C14 C15 C16 0.5(3) ?
C14 C15 C16 C17 0.1(3) ?
C15 C16 C17 C18 -1.0(3) ?
C16 C17 C18 C13 1.3(3) ?
C14 C13 C18 C17 -0.8(3) ?
C3 C13 C18 C17 174.32(16) ?
C2 C3 Si O1 24.60(10) yes
C3 Si O1 C1 9.78(9) yes
Si O1 C1 C2 -38.80(10) yes
